data_2004325
loop_
_publ_author_name
'Thiruvalluvar, A.'
'Sankar Raja Raj, K.'
'Krishna Pillay, M.'
'Venkatasubramanian, K.'

_publ_section_title
;
 <i>N</i>-Benzoyl-2-phenyldecahydroquinolin-4-one, C~22~H~23~NO~2~
;
_journal_issue 12
_journal_name_full 'Acta Crystallographica Section C'
_journal_page_first 2641
_journal_page_last 2643
_journal_paper_doi 10.1107/S0108270195003702
_journal_volume 51
_journal_year 1995
_chemical_formula_sum 'C22 H23 N O2'
_chemical_formula_weight 333.4
_space_group_IT_number 19
_symmetry_cell_setting orthorhombic
_symmetry_space_group_name_Hall 'P 2ac 2ab'
_symmetry_space_group_name_H-M 'P 21 21 21'
_atom_type_scat_source 'SHELX76 (Sheldrick, 1976)'
_cell_angle_alpha 90
_cell_angle_beta 90
_cell_angle_gamma 90
_cell_formula_units_Z 4
_cell_length_a 10.001(1)
_cell_length_b 20.603(2)
_cell_length_c 8.601(1)
_cell_measurement_reflns_used 25
_cell_measurement_temperature 298
_cell_measurement_theta_max 30
_cell_measurement_theta_min 14
_cell_volume 1772.2(3)
_diffrn_measurement_device 'Enraf-Nonius CAD-4'
_diffrn_measurement_method '\w/2\q scans'
_diffrn_radiation_type CuK\a
_diffrn_radiation_wavelength 1.5418
_diffrn_reflns_av_R_equivalents 0.03
_diffrn_reflns_limit_h_max 11
_diffrn_reflns_limit_h_min 0
_diffrn_reflns_limit_k_max 24
_diffrn_reflns_limit_k_min 0
_diffrn_reflns_limit_l_max 10
_diffrn_reflns_limit_l_min 0
_diffrn_reflns_number 1746
_diffrn_reflns_theta_max 65
_diffrn_standards_decay_% negligible
_diffrn_standards_interval_time 60
_diffrn_standards_number 3
_exptl_absorpt_coefficient_mu 0.59
_exptl_absorpt_correction_type none
_exptl_crystal_colour colourless
_exptl_crystal_density_diffrn 1.250
_exptl_crystal_density_meas 1.260
_exptl_crystal_density_method 'flotation in CCl~4~ and petroleum ether'
_exptl_crystal_description plate
_exptl_crystal_size_max 0.22
_exptl_crystal_size_mid 0.18
_exptl_crystal_size_min 0.14
_refine_diff_density_max 0.15
_refine_diff_density_min -0.19
_refine_ls_extinction_method none
_refine_ls_goodness_of_fit_obs 1.18
_refine_ls_hydrogen_treatment noref
_refine_ls_number_parameters 226
_refine_ls_number_reflns 1288
_refine_ls_R_factor_obs 0.037
_refine_ls_shift/esd_max 0.002
_refine_ls_structure_factor_coef F
_refine_ls_weighting_details 'w = 1/[\s^2^(F)+0.001F^2^]'
_refine_ls_weighting_scheme calc
_refine_ls_wR_factor_obs 0.038
_reflns_number_observed 1288
_reflns_number_total 1317
_reflns_observed_criterion I>3\s(I)
_cod_data_source_file vj1020.cif
_cod_data_source_block vj1020a
_cod_depositor_comments
;
The following automatic conversions were performed:

'_refine_ls_weighting_scheme' value ' 1/[\s^2^(F)+0.001F^2^]' was
changed to 'calc'. New tag '_refine_ls_weighting_details' was
created. The value of the new tag was set to 'w =
1/[\s^2^(F)+0.001F^2^]'.

Automatic conversion script
Id: cif_fix_values 3143 2015-03-26 13:38:13Z robertas 
;
_cod_database_code 2004325

loop_
_symmetry_equiv_pos_as_xyz
x,y,z
1/2-x,-y,1/2+z
-x,1/2+y,1/2-z
1/2+x,1/2-y,-z

loop_
_atom_site_label
_atom_site_fract_x
_atom_site_fract_y
_atom_site_fract_z
_atom_site_U_iso_or_equiv
O4 -0.0487(4) 0.1669(1) 0.6543(4) 0.091(1)
O11 0.3057(2) -0.0037(1) 1.0196(4) 0.065(1)
N1 0.1024(2) 0.0435(1) 0.9901(3) 0.036(1)
C2 -0.0356(3) 0.0349(2) 0.9333(4) 0.037(1)
C3 -0.0451(4) 0.0625(2) 0.7684(4) 0.041(1)
C4 -0.0102(4) 0.1326(2) 0.7594(4) 0.046(1)
C5 0.1505(3) 0.2192(2) 0.8507(5) 0.049(1)
C6 0.2263(4) 0.2457(2) 0.9897(6) 0.062(1)
C7 0.3162(4) 0.1954(2) 1.0602(5) 0.062(2)
C8 0.2403(3) 0.1336(2) 1.0990(4) 0.048(1)
C9 0.1703(3) 0.1059(2) 0.9554(4) 0.038(1)
C10 0.0747(3) 0.1575(2) 0.8909(4) 0.040(1)
C11 0.1827(3) -0.0089(2) 1.0204(4) 0.045(1)
C12 0.1204(3) -0.0736(2) 1.0540(4) 0.043(1)
C13 0.1805(4) -0.1281(2) 0.9907(4) 0.054(1)
C14 0.1260(5) -0.1890(2) 1.0121(5) 0.068(2)
C15 0.0131(5) -0.1963(2) 1.1009(6) 0.070(2)
C16 -0.0436(5) -0.1433(2) 1.1711(5) 0.068(2)
C17 0.0093(4) -0.0822(2) 1.1475(5) 0.055(1)
C21 -0.1413(3) 0.0614(1) 1.0438(4) 0.038(1)
C22 -0.1116(4) 0.0849(2) 1.1913(4) 0.047(1)
C23 -0.2121(5) 0.1085(2) 1.2875(5) 0.063(2)
C24 -0.3427(4) 0.1079(2) 1.2391(5) 0.069(2)
C25 -0.3738(4) 0.0835(2) 1.0951(6) 0.066(2)
C26 -0.2747(3) 0.0603(2) 0.9979(5) 0.050(1)
H2 -0.0470 -0.0108 0.9267 0.04
H3A -0.1313 0.0545 0.7261 0.04
H3B 0.0151 0.0408 0.7005 0.04
H5A 0.0900 0.2511 0.8129 0.05
H5B 0.2143 0.2091 0.7723 0.05
H6A 0.1590 0.2601 1.0599 0.06
H6B 0.2717 0.2850 0.9655 0.06
H7A 0.3695 0.2108 1.1439 0.07
H7B 0.3848 0.1827 0.9899 0.07
H8A 0.2897 0.1010 1.1517 0.05
H8B 0.1738 0.1454 1.1732 0.05
H9 0.2384 0.0957 0.8822 0.04
H10 0.0153 0.1696 0.9725 0.04
H13 0.2617 -0.1221 0.9353 0.06
H14 0.1642 -0.2276 0.9711 0.07
H15 -0.0185 -0.2393 1.1163 0.07
H16 -0.1198 -0.1494 1.2352 0.07
H17 -0.0229 -0.0442 1.1977 0.06
H22 -0.0219 0.0883 1.2267 0.05
H23 -0.1897 0.1221 1.3897 0.07
H24 -0.4170 0.1249 1.2946 0.07
H25 -0.4648 0.0804 1.0639 0.07
H26 -0.2919 0.0430 0.8976 0.05

loop_
_geom_angle_atom_site_label_1
_geom_angle_atom_site_label_2
_geom_angle_atom_site_label_3
_geom_angle
_geom_angle_publ_flag
C9 N1 C11 116.9(2) no
C2 N1 C11 121.1(3) no
C2 N1 C9 117.8(3) no
N1 C2 C21 113.6(3) no
N1 C2 C3 108.7(3) no
C3 C2 C21 113.7(3) no
C2 C3 C4 113.2(3) no
O4 C4 C3 122.1(3) yes
C3 C4 C10 115.1(3) yes
O4 C4 C10 122.8(4) yes
C6 C5 C10 111.8(3) no
C5 C6 C7 111.7(4) no
C6 C7 C8 111.6(3) no
C7 C8 C9 111.3(3) no
N1 C9 C8 111.7(3) no
C8 C9 C10 108.6(3) no
N1 C9 C10 112.8(3) no
C5 C10 C9 110.6(3) no
C4 C10 C9 112.8(3) no
C4 C10 C5 113.3(3) no
O11 C11 N1 121.0(3) no
N1 C11 C12 119.6(3) no
O11 C11 C12 119.5(3) no
C11 C12 C17 124.0(4) yes
C11 C12 C13 117.7(3) yes
C13 C12 C17 118.2(4) yes
C2 C21 C26 118.9(3) yes
C2 C21 C22 123.1(3) yes
C22 C21 C26 118.0(3) yes
C21 C22 C23 120.7(4) no
C22 C23 C24 120.3(4) no
C23 C24 C25 119.6(4) no
C24 C25 C26 120.7(4) no
C21 C26 C25 120.7(4) no

loop_
_geom_bond_atom_site_label_1
_geom_bond_atom_site_label_2
_geom_bond_distance
_geom_bond_publ_flag
O4 C4 1.210(5) yes
O11 C11 1.235(4) yes
N1 C2 1.475(4) yes
N1 C9 1.484(4) yes
N1 C11 1.371(4) no
C2 C3 1.531(5) no
C2 C21 1.523(5) no
C3 C4 1.488(6) no
C4 C10 1.504(5) no
C5 C6 1.517(6) no
C5 C10 1.520(6) no
C6 C7 1.500(6) no
C7 C8 1.520(6) no
C8 C9 1.530(5) no
C9 C10 1.534(5) no
C11 C12 1.500(6) no
C12 C13 1.385(6) no
C12 C17 1.383(5) no
C13 C14 1.380(6) no
C14 C15 1.371(7) no
C15 C16 1.371(6) no
C16 C17 1.381(6) no
C21 C22 1.390(5) no
C21 C26 1.392(4) no
C22 C23 1.390(6) no
C23 C24 1.371(6) no
C24 C25 1.372(7) no
C25 C26 1.382(6) no

loop_
_geom_torsion_atom_site_label_1
_geom_torsion_atom_site_label_2
_geom_torsion_atom_site_label_3
_geom_torsion_atom_site_label_4
_geom_torsion
_geom_torsion_publ_flag
C9 N1 C11 O11 0.5(5) no
C2 N1 C11 O11 156.9(3) no
C9 N1 C11 C12 -179.1(3) no
C2 N1 C11 C12 -22.8(5) yes
C2 N1 C9 C10 11.0(4) yes
C11 N1 C9 C8 -69.1(4) yes
C2 N1 C9 C8 133.7(3) yes
C9 N1 C2 C21 -86.2(3) no
C9 N1 C2 C3 41.4(4) yes
C11 N1 C2 C21 117.6(3) no
C11 N1 C2 C3 -114.8(3) no
C11 N1 C9 C10 168.2(3) no
N1 C2 C21 C22 -6.7(5) yes
N1 C2 C21 C26 175.5(3) no
N1 C2 C3 C4 -59.2(4) yes
C3 C2 C21 C22 -131.7(4) yes
C3 C2 C21 C26 50.5(4) no
C21 C2 C3 C4 68.3(4) no
C2 C3 C4 O4 -157.5(4) no
C2 C3 C4 C10 21.9(5) yes
C3 C4 C10 C5 158.3(3) yes
O4 C4 C10 C5 -22.3(5) no
C3 C4 C10 C9 31.8(4) yes
O4 C4 C10 C9 -148.9(4) yes
C6 C5 C10 C4 175.6(3) no
C6 C5 C10 C9 -56.7(4) yes
C10 C5 C6 C7 54.0(5) yes
C5 C6 C7 C8 -53.5(5) yes
C6 C7 C8 C9 56.6(4) yes
C7 C8 C9 N1 176.7(3) no
C7 C8 C9 C10 -58.2(4) yes
N1 C9 C10 C5 -177.4(3) no
N1 C9 C10 C4 -49.4(4) yes
C8 C9 C10 C5 58.2(4) yes
C8 C9 C10 C4 -173.8(3) no
N1 C11 C12 C13 139.8(3) yes
O11 C11 C12 C13 -39.8(5) yes
N1 C11 C12 C17 -42.0(5) no
O11 C11 C12 C17 138.4(4) no
C11 C12 C17 C16 179.0(4) no
C11 C12 C13 C14 -177.7(4) no
C2 C21 C26 C25 179.6(4) no
C2 C21 C22 C23 -180.0(4) no
